data_7712774
loop_
_publ_author_name
'Baweja, Saral'
'Gabler, Tom'
'L\"onnecke, Peter'
'Hey-Hawkins, Evamarie'

_publ_section_title
;
 Metal phosphine aldehyde complexes and their application in Cu-free
 Sonogashira and Suzuki-Miyaura cross-coupling reactions
;
_journal_name_full 'Dalton Transactions'
_journal_paper_doi 10.1039/D3DT00507K
_journal_year 2023
_chemical_formula_moiety 'C30 H30 Cl4 O2 P2 Pd2'
_chemical_formula_sum 'C30 H30 Cl4 O2 P2 Pd2'
_chemical_formula_weight 839.08
_space_group_crystal_system monoclinic
_space_group_IT_number 14
_space_group_name_Hall '-P 2ybc'
_space_group_name_H-M_alt 'P 1 21/c 1'
_atom_sites_solution_hydrogens geom
_atom_sites_solution_primary dual
_atom_sites_solution_secondary difmap
_audit_creation_method SHELXL-2018/3
_audit_update_record
;
2023-02-07 deposited with the CCDC.	2023-04-17 downloaded from the CCDC.
;
_cell_angle_alpha 90
_cell_angle_beta 90.7890(10)
_cell_angle_gamma 90
_cell_formula_units_Z 2
_cell_length_a 7.31840(10)
_cell_length_b 12.2550(2)
_cell_length_c 17.6833(3)
_cell_measurement_reflns_used 10051
_cell_measurement_temperature 130(2)
_cell_measurement_theta_max 35.0890
_cell_measurement_theta_min 2.8320
_cell_volume 1585.81(4)
_computing_cell_refinement 'CrysAlisPro 1.171.40.74a (Rigaku OD, 2020)'
_computing_data_collection 'CrysAlisPro 1.171.40.74a (Rigaku OD, 2020)'
_computing_data_reduction 'CrysAlisPro 1.171.40.74a (Rigaku OD, 2020)'
_computing_molecular_graphics
;
 ORTEP3 for Windows
 L. J. Farrugia, J. Appl. Crystallogr. 1997, 30, 565.
 or
 DIAMOND Version 4.5.3
 K. Brandenburg, Crystal Impact GbR, Bonn, Germany
;
_computing_publication_material
;
 WINGX
 L.J. Farrugia,
 J. Appl. Cryst., 2012, 45, 849-854.
;
_computing_structure_refinement 'SHELXL-2018/3 (Sheldrick, 2018)'
_computing_structure_solution SHELXT-2018-2
_diffrn_ambient_temperature 130(2)
_diffrn_detector_area_resol_mean 16.3560
_diffrn_measured_fraction_theta_full 1.000
_diffrn_measured_fraction_theta_max 0.954
_diffrn_measurement_device_type 'Xcalibur, Sapphire3, Gemini'
_diffrn_measurement_method '\w scans'
_diffrn_radiation_type MoK\a
_diffrn_radiation_wavelength 0.71073
_diffrn_reflns_av_R_equivalents 0.0375
_diffrn_reflns_av_unetI/netI 0.0303
_diffrn_reflns_Laue_measured_fraction_full 1.000
_diffrn_reflns_Laue_measured_fraction_max 0.954
_diffrn_reflns_limit_h_max 11
_diffrn_reflns_limit_h_min -11
_diffrn_reflns_limit_k_max 20
_diffrn_reflns_limit_k_min -19
_diffrn_reflns_limit_l_max 28
_diffrn_reflns_limit_l_min -28
_diffrn_reflns_number 30772
_diffrn_reflns_point_group_measured_fraction_full 1.000
_diffrn_reflns_point_group_measured_fraction_max 0.954
_diffrn_reflns_theta_full 34.340
_diffrn_reflns_theta_max 35.771
_diffrn_reflns_theta_min 2.022
_diffrn_source 'fine-focus sealed X-ray tube'
_exptl_absorpt_coefficient_mu 1.599
_exptl_absorpt_correction_T_max 1.00000
_exptl_absorpt_correction_T_min 0.89776
_exptl_absorpt_correction_type multi-scan
_exptl_absorpt_process_details
;
CrysAlisPro 1.171.40.74a (Rigaku Oxford Diffraction, 2020)
Empirical absorption correction using spherical harmonics,
 implemented in SCALE3 ABSPACK scaling algorithm.
;
_exptl_crystal_colour 'clear intense orange'
_exptl_crystal_density_diffrn 1.757
_exptl_crystal_description prism
_exptl_crystal_F_000 832
_exptl_crystal_size_max 0.40
_exptl_crystal_size_mid 0.20
_exptl_crystal_size_min 0.20
_refine_diff_density_max 1.251
_refine_diff_density_min -1.253
_refine_diff_density_rms 0.116
_refine_ls_extinction_method none
_refine_ls_goodness_of_fit_ref 1.072
_refine_ls_hydrogen_treatment constr
_refine_ls_matrix_type full
_refine_ls_number_parameters 181
_refine_ls_number_reflns 7047
_refine_ls_number_restraints 0
_refine_ls_restrained_S_all 1.072
_refine_ls_R_factor_all 0.0429
_refine_ls_R_factor_gt 0.0343
_refine_ls_shift/su_max 0.003
_refine_ls_shift/su_mean 0.000
_refine_ls_structure_factor_coef Fsqd
_refine_ls_weighting_details 'w=1/[\s^2^(Fo^2^)+(0.0371P)^2^+1.0036P] where P=(Fo^2^+2Fc^2^)/3'
_refine_ls_weighting_scheme calc
_refine_ls_wR_factor_gt 0.0795
_refine_ls_wR_factor_ref 0.0854
_reflns_Friedel_coverage 0.000
_reflns_number_gt 6050
_reflns_number_total 7047
_reflns_threshold_expression 'I > 2\s(I)'
_cod_data_source_file d3dt00507k2.cif
_cod_data_source_block comp1_x3356fin
_cod_original_sg_symbol_H-M 'P 21/c'
_cod_database_code 7712774
_shelx_shelxl_version_number 2018/3
_shelx_space_group_comment
;
The symmetry employed for this shelxl refinement is uniquely defined
by the following loop, which should always be used as a source of
symmetry information in preference to the above space-group names.
They are only intended as comments.
;

loop_
_space_group_symop_operation_xyz
'x, y, z'
'-x, y+1/2, -z+1/2'
'-x, -y, -z'
'x, -y-1/2, z-1/2'

loop_
_atom_site_label
_atom_site_type_symbol
_atom_site_fract_x
_atom_site_fract_y
_atom_site_fract_z
_atom_site_U_iso_or_equiv
_atom_site_adp_type
_atom_site_occupancy
_atom_site_site_symmetry_order
_atom_site_calc_flag
_atom_site_refinement_flags_posn
_atom_site_refinement_flags_adp
_atom_site_refinement_flags_occupancy
_atom_site_disorder_assembly
_atom_site_disorder_group
Pd1 Pd 0.13708(2) 0.61525(2) 0.50145(2) 0.01947(4) Uani 1 1 d . . . . .
Cl1 Cl 0.20455(7) 0.74452(4) 0.41322(3) 0.02772(10) Uani 1 1 d . . . . .
Cl2 Cl 0.05426(8) 0.48344(5) 0.58887(3) 0.03565(13) Uani 1 1 d . . . . .
P1 P 0.27770(6) 0.71259(4) 0.59054(2) 0.01693(8) Uani 1 1 d . . . . .
O1 O 0.6966(2) 0.92475(15) 0.46990(11) 0.0432(4) Uani 1 1 d . . . . .
C1 C 0.4487(2) 0.81043(15) 0.55956(11) 0.0215(3) Uani 1 1 d . . . . .
H1A H 0.392419 0.860935 0.522269 0.026 Uiso 1 1 calc R U . . .
H1B H 0.491374 0.854097 0.603463 0.026 Uiso 1 1 calc R U . . .
C2 C 0.6119(3) 0.75367(17) 0.52387(12) 0.0274(4) Uani 1 1 d . . . . .
H2A H 0.686498 0.718651 0.564211 0.033 Uiso 1 1 calc R U . . .
H2B H 0.566962 0.695533 0.489486 0.033 Uiso 1 1 calc R U . . .
C3 C 0.7304(3) 0.83068(19) 0.48026(12) 0.0303(4) Uani 1 1 d . . . . .
H3 H 0.839718 0.802533 0.459483 0.036 Uiso 1 1 calc R U . . .
C4 C 0.4011(2) 0.63449(15) 0.66176(10) 0.0201(3) Uani 1 1 d . . . . .
C5 C 0.4971(3) 0.54110(17) 0.64109(12) 0.0281(4) Uani 1 1 d . . . . .
H5 H 0.483659 0.512180 0.591476 0.034 Uiso 1 1 calc R U . . .
C6 C 0.6131(3) 0.49025(19) 0.69365(15) 0.0368(5) Uani 1 1 d . . . . .
H6 H 0.682246 0.428261 0.679166 0.044 Uiso 1 1 calc R U . . .
C7 C 0.6274(3) 0.5296(2) 0.76615(15) 0.0378(5) Uani 1 1 d . . . . .
H7 H 0.705115 0.493874 0.801794 0.045 Uiso 1 1 calc R U . . .
C8 C 0.5294(3) 0.6209(2) 0.78784(14) 0.0360(5) Uani 1 1 d . . . . .
H8 H 0.537631 0.646616 0.838453 0.043 Uiso 1 1 calc R U . . .
C9 C 0.4193(3) 0.67463(17) 0.73523(11) 0.0272(4) Uani 1 1 d . . . . .
H9 H 0.356025 0.739013 0.749376 0.033 Uiso 1 1 calc R U . . .
C10 C 0.1008(2) 0.78926(14) 0.63715(10) 0.0193(3) Uani 1 1 d . . . . .
C11 C 0.0104(3) 0.74624(18) 0.69967(12) 0.0299(4) Uani 1 1 d . . . . .
H11 H 0.039288 0.675096 0.717517 0.036 Uiso 1 1 calc R U . . .
C12 C -0.1226(3) 0.8085(2) 0.73571(14) 0.0373(5) Uani 1 1 d . . . . .
H12 H -0.181909 0.780546 0.779058 0.045 Uiso 1 1 calc R U . . .
C13 C -0.1676(3) 0.9105(2) 0.70823(14) 0.0351(5) Uani 1 1 d . . . . .
H13 H -0.256437 0.953151 0.733422 0.042 Uiso 1 1 calc R U . . .
C14 C -0.0849(3) 0.95116(18) 0.64465(14) 0.0315(4) Uani 1 1 d . . . . .
H14 H -0.120271 1.020358 0.625167 0.038 Uiso 1 1 calc R U . . .
C15 C 0.0504(3) 0.89126(15) 0.60884(12) 0.0243(3) Uani 1 1 d . . . . .
H15 H 0.108067 0.919742 0.565276 0.029 Uiso 1 1 calc R U . . .

loop_
_atom_site_aniso_label
_atom_site_aniso_U_11
_atom_site_aniso_U_22
_atom_site_aniso_U_33
_atom_site_aniso_U_23
_atom_site_aniso_U_13
_atom_site_aniso_U_12
Pd1 0.02398(7) 0.01982(7) 0.01465(6) -0.00020(4) 0.00148(4) -0.00651(4)
Cl1 0.0376(2) 0.0255(2) 0.02009(18) 0.00509(15) -0.00025(16) -0.00890(18)
Cl2 0.0536(3) 0.0368(3) 0.01637(18) 0.00508(17) -0.00589(18) -0.0275(2)
P1 0.01821(18) 0.01598(18) 0.01661(18) -0.00046(14) 0.00086(14) -0.00169(14)
O1 0.0382(9) 0.0386(9) 0.0530(11) 0.0184(8) 0.0088(8) -0.0077(7)
C1 0.0199(7) 0.0194(7) 0.0254(8) 0.0004(6) 0.0025(6) -0.0043(6)
C2 0.0209(8) 0.0270(9) 0.0344(10) 0.0046(7) 0.0055(7) -0.0023(7)
C3 0.0205(8) 0.0411(12) 0.0294(9) 0.0063(8) 0.0020(7) -0.0041(8)
C4 0.0188(7) 0.0207(7) 0.0208(7) 0.0013(6) -0.0001(6) -0.0010(6)
C5 0.0320(9) 0.0238(9) 0.0288(9) 0.0040(7) 0.0085(7) 0.0060(7)
C6 0.0286(10) 0.0317(11) 0.0503(13) 0.0156(10) 0.0110(9) 0.0099(8)
C7 0.0260(9) 0.0426(13) 0.0445(13) 0.0205(10) -0.0053(9) -0.0002(8)
C8 0.0390(12) 0.0402(12) 0.0283(10) 0.0057(8) -0.0124(9) -0.0036(9)
C9 0.0317(9) 0.0256(9) 0.0240(8) -0.0005(7) -0.0065(7) -0.0002(7)
C10 0.0178(7) 0.0188(7) 0.0213(7) -0.0032(6) 0.0004(6) -0.0010(5)
C11 0.0287(9) 0.0305(10) 0.0308(10) 0.0035(8) 0.0085(7) 0.0028(8)
C12 0.0332(11) 0.0441(13) 0.0350(11) -0.0006(9) 0.0138(9) 0.0039(9)
C13 0.0244(9) 0.0399(12) 0.0411(12) -0.0130(10) 0.0038(8) 0.0058(8)
C14 0.0264(9) 0.0248(9) 0.0433(12) -0.0044(8) -0.0030(8) 0.0062(7)
C15 0.0219(8) 0.0222(8) 0.0287(9) 0.0005(6) -0.0009(7) 0.0011(6)

loop_
_atom_type_symbol
_atom_type_description
_atom_type_scat_dispersion_real
_atom_type_scat_dispersion_imag
_atom_type_scat_source
Pd Pd -0.9988 1.0072 'International Tables Vol C Tables 4.2.6.8 and 6.1.1.4'
Cl Cl 0.1484 0.1585 'International Tables Vol C Tables 4.2.6.8 and 6.1.1.4'
P P 0.1023 0.0942 'International Tables Vol C Tables 4.2.6.8 and 6.1.1.4'
O O 0.0106 0.0060 'International Tables Vol C Tables 4.2.6.8 and 6.1.1.4'
C C 0.0033 0.0016 'International Tables Vol C Tables 4.2.6.8 and 6.1.1.4'
H H 0.0000 0.0000 'International Tables Vol C Tables 4.2.6.8 and 6.1.1.4'

loop_
_geom_angle_atom_site_label_1
_geom_angle_atom_site_label_2
_geom_angle_atom_site_label_3
_geom_angle
_geom_angle_site_symmetry_1
_geom_angle_site_symmetry_3
_geom_angle_publ_flag
P1 Pd1 Cl1 90.548(17) . . ?
P1 Pd1 Cl2 91.381(16) . . ?
Cl1 Pd1 Cl2 177.256(19) . . ?
P1 Pd1 Cl2 172.48(2) . 3_566 ?
Cl1 Pd1 Cl2 91.392(17) . 3_566 ?
Cl2 Pd1 Cl2 86.449(17) . 3_566 ?
Pd1 Cl2 Pd1 93.551(17) . 3_566 ?
C10 P1 C4 108.10(8) . . ?
C10 P1 C1 107.10(8) . . ?
C4 P1 C1 102.63(8) . . ?
C10 P1 Pd1 105.98(6) . . ?
C4 P1 Pd1 115.55(6) . . ?
C1 P1 Pd1 117.01(6) . . ?
C2 C1 P1 111.66(13) . . ?
C2 C1 H1A 109.3 . . ?
P1 C1 H1A 109.3 . . ?
C2 C1 H1B 109.3 . . ?
P1 C1 H1B 109.3 . . ?
H1A C1 H1B 108.0 . . ?
C3 C2 C1 112.74(17) . . ?
C3 C2 H2A 109.0 . . ?
C1 C2 H2A 109.0 . . ?
C3 C2 H2B 109.0 . . ?
C1 C2 H2B 109.0 . . ?
H2A C2 H2B 107.8 . . ?
O1 C3 C2 124.5(2) . . ?
O1 C3 H3 117.8 . . ?
C2 C3 H3 117.8 . . ?
C9 C4 C5 119.48(18) . . ?
C9 C4 P1 120.10(14) . . ?
C5 C4 P1 119.94(14) . . ?
C4 C5 C6 119.7(2) . . ?
C4 C5 H5 120.1 . . ?
C6 C5 H5 120.1 . . ?
C7 C6 C5 120.2(2) . . ?
C7 C6 H6 119.9 . . ?
C5 C6 H6 119.9 . . ?
C6 C7 C8 120.6(2) . . ?
C6 C7 H7 119.7 . . ?
C8 C7 H7 119.7 . . ?
C7 C8 C9 119.7(2) . . ?
C7 C8 H8 120.2 . . ?
C9 C8 H8 120.2 . . ?
C8 C9 C4 120.3(2) . . ?
C8 C9 H9 119.9 . . ?
C4 C9 H9 119.9 . . ?
C15 C10 C11 119.71(17) . . ?
C15 C10 P1 119.34(14) . . ?
C11 C10 P1 120.92(14) . . ?
C12 C11 C10 119.6(2) . . ?
C12 C11 H11 120.2 . . ?
C10 C11 H11 120.2 . . ?
C13 C12 C11 119.9(2) . . ?
C13 C12 H12 120.0 . . ?
C11 C12 H12 120.0 . . ?
C14 C13 C12 120.6(2) . . ?
C14 C13 H13 119.7 . . ?
C12 C13 H13 119.7 . . ?
C13 C14 C15 120.3(2) . . ?
C13 C14 H14 119.9 . . ?
C15 C14 H14 119.9 . . ?
C14 C15 C10 119.73(19) . . ?
C14 C15 H15 120.1 . . ?
C10 C15 H15 120.1 . . ?

loop_
_geom_bond_atom_site_label_1
_geom_bond_atom_site_label_2
_geom_bond_distance
_geom_bond_site_symmetry_2
_geom_bond_publ_flag
Pd1 P1 2.2180(4) . ?
Pd1 Cl1 2.2823(5) . ?
Pd1 Cl2 2.3221(5) . ?
Pd1 Cl2 2.4315(5) 3_566 ?
P1 C10 1.8075(18) . ?
P1 C4 1.8129(18) . ?
P1 C1 1.8229(18) . ?
O1 C3 1.193(3) . ?
C1 C2 1.526(3) . ?
C1 H1A 0.9900 . ?
C1 H1B 0.9900 . ?
C2 C3 1.502(3) . ?
C2 H2A 0.9900 . ?
C2 H2B 0.9900 . ?
C3 H3 0.9500 . ?
C4 C9 1.394(3) . ?
C4 C5 1.394(3) . ?
C5 C6 1.397(3) . ?
C5 H5 0.9500 . ?
C6 C7 1.372(4) . ?
C6 H6 0.9500 . ?
C7 C8 1.386(4) . ?
C7 H7 0.9500 . ?
C8 C9 1.389(3) . ?
C8 H8 0.9500 . ?
C9 H9 0.9500 . ?
C10 C15 1.394(3) . ?
C10 C11 1.399(3) . ?
C11 C12 1.397(3) . ?
C11 H11 0.9500 . ?
C12 C13 1.380(4) . ?
C12 H12 0.9500 . ?
C13 C14 1.378(4) . ?
C13 H13 0.9500 . ?
C14 C15 1.392(3) . ?
C14 H14 0.9500 . ?
C15 H15 0.9500 . ?
